data_7129760
loop_
_publ_author_name
'Yu, Bangkui'
'Huang, Renbin'
'Li, Renren'
'Zhang, Haocheng'
'Huang, Hanmin'

_publ_section_title
;
 Silver-catalyzed chemodivergent assembly of aminomethylated isochromenes
 and naphthols.
;
_journal_issue 24
_journal_name_full 'Chemical communications (Cambridge, England)'
_journal_page_first 3969
_journal_page_last 3972
_journal_paper_doi 10.1039/d2cc00303a
_journal_volume 58
_journal_year 2022
_chemical_formula_moiety 'C44 H40 N2 O'
_chemical_formula_sum 'C44 H40 N2 O'
_chemical_formula_weight 612.821
_space_group_crystal_system monoclinic
_space_group_IT_number 14
_space_group_name_Hall '-P 2yn'
_space_group_name_H-M_alt 'P 1 21/n 1'
_symmetry_Int_Tables_number 14
_atom_sites_solution_primary dual
_audit_creation_date 2021-09-06
_audit_creation_method
;
Olex2 1.3
(compiled 2020.11.12 svn.r5f609507 for OlexSys, GUI svn.r6272)
;
_audit_update_record
;
2022-01-04 deposited with the CCDC.	2022-02-25 downloaded from the CCDC.
;
_cell_angle_alpha 90
_cell_angle_beta 91.832(2)
_cell_angle_gamma 90
_cell_formula_units_Z 4
_cell_length_a 9.8246(2)
_cell_length_b 16.0677(3)
_cell_length_c 21.9664(5)
_cell_measurement_reflns_used 5470
_cell_measurement_temperature 293
_cell_measurement_theta_max 72.4610
_cell_measurement_theta_min 4.8630
_cell_volume 3465.82(12)
_computing_cell_refinement 'CrysAlisPro 1.171.41.110a (Rigaku OD, 2021)'
_computing_data_collection 'CrysAlisPro 1.171.41.110a (Rigaku OD, 2021)'
_computing_data_reduction 'CrysAlisPro 1.171.41.110a (Rigaku OD, 2021)'
_computing_molecular_graphics 'Olex2 1.3 (Dolomanov et al., 2009)'
_computing_publication_material 'Olex2 1.3 (Dolomanov et al., 2009)'
_computing_structure_refinement 'olex2.refine 1.3 (Bourhis et al., 2015)'
_computing_structure_solution 'SHELXT 2014/5 (Sheldrick, 2014)'
_diffrn_ambient_temperature 293
_diffrn_detector 'CCD plate'
_diffrn_detector_area_resol_mean 5.2169
_diffrn_detector_type AtlasS2
_diffrn_measured_fraction_theta_full 0.9992
_diffrn_measured_fraction_theta_max 0.9736
_diffrn_measurement_details
;
List of Runs (angles in degrees, time in seconds):

  # Type    Start    End  Width  t~exp~   \w     \q     \k     \f   Frames
#--------------------------------------------------------------------------
  1  \w    -37.00  -6.00   1.00    6.00    --  -41.76 125.00 -30.00   31
  2  \w   -110.00 -17.00   1.00    6.00    --  -41.76 -38.00  30.00   93
  3  \w    -44.00  34.00   1.00    6.00    --  -41.76  77.00 150.00   78
  4  \w    -21.00  23.00   1.00    6.00    --   41.76 -77.00 -60.00   44
  5  \w    153.00 178.00   1.00    8.00    --  106.05  95.00-171.00   25
  6  \w     81.00 174.00   1.00    8.00    --  106.05  45.00  60.00   93
  7  \w     34.00  72.00   1.00    8.00    --  106.05 -61.00 -90.00   38
  8  \w     81.00 147.00   1.00    8.00    --  106.05  30.00   0.00   66
  9  \w     36.00  98.00   1.00    8.00    --  106.05-125.00-180.00   62
 10  \w     70.00 102.00   1.00    8.00    --  106.05-125.00  30.00   32
 11  \w    110.00 135.00   1.00    8.00    --  106.05 -61.00 -90.00   25
 12  \w     39.00 126.00   1.00    8.00    --  106.05 -61.00 150.00   87
;
_diffrn_measurement_device 'four-circle diffractometer'
_diffrn_measurement_device_type 'SuperNova, Dual, Cu at home/near, AtlasS2'
_diffrn_measurement_method '\w scans'
_diffrn_orient_matrix_type 'CrysAlisPro convention (1999,Acta A55,543-557)'
_diffrn_orient_matrix_UB_11 -0.1122681000
_diffrn_orient_matrix_UB_12 -0.0311617000
_diffrn_orient_matrix_UB_13 -0.0449581000
_diffrn_orient_matrix_UB_21 -0.1082943000
_diffrn_orient_matrix_UB_22 0.0187973000
_diffrn_orient_matrix_UB_23 0.0472771000
_diffrn_orient_matrix_UB_31 -0.0165614000
_diffrn_orient_matrix_UB_32 0.0887395000
_diffrn_orient_matrix_UB_33 -0.0257966000
_diffrn_radiation_monochromator mirror
_diffrn_radiation_probe x-ray
_diffrn_radiation_type 'Cu K\a'
_diffrn_radiation_wavelength 1.54184
_diffrn_reflns_av_R_equivalents 0.0207
_diffrn_reflns_av_unetI/netI 0.0270
_diffrn_reflns_Laue_measured_fraction_full 0.9992
_diffrn_reflns_Laue_measured_fraction_max 0.9736
_diffrn_reflns_limit_h_max 12
_diffrn_reflns_limit_h_min -11
_diffrn_reflns_limit_k_max 19
_diffrn_reflns_limit_k_min -13
_diffrn_reflns_limit_l_max 27
_diffrn_reflns_limit_l_min -26
_diffrn_reflns_number 13959
_diffrn_reflns_point_group_measured_fraction_full 0.9992
_diffrn_reflns_point_group_measured_fraction_max 0.9736
_diffrn_reflns_theta_full 67.6840
_diffrn_reflns_theta_max 73.02
_diffrn_reflns_theta_min 4.03
_diffrn_source 'micro-focus sealed X-ray tube'
_diffrn_source_type 'SuperNova (Cu) X-ray Source'
_exptl_absorpt_coefficient_mu 0.535
_exptl_absorpt_correction_T_max 1.00000
_exptl_absorpt_correction_T_min 0.86389
_exptl_absorpt_correction_type multi-scan
_exptl_absorpt_process_details
;
CrysAlisPro 1.171.41.110a (Rigaku Oxford Diffraction, 2021)
Empirical absorption correction using spherical harmonics,
implemented in SCALE3 ABSPACK scaling algorithm.
;
_exptl_crystal_colour 'clear light white'
_exptl_crystal_colour_lustre clear
_exptl_crystal_colour_modifier light
_exptl_crystal_colour_primary white
_exptl_crystal_density_diffrn 1.174
_exptl_crystal_description needle
_exptl_crystal_F_000 1307.655
_exptl_crystal_size_max 0.15
_exptl_crystal_size_mid 0.12
_exptl_crystal_size_min 0.1
_refine_diff_density_max 0.1645
_refine_diff_density_min -0.2079
_refine_diff_density_rms 0.0414
_refine_ls_d_res_high 0.8061
_refine_ls_d_res_low 10.9776
_refine_ls_goodness_of_fit_ref 1.0507
_refine_ls_hydrogen_treatment constr
_refine_ls_matrix_type full
_refine_ls_number_constraints 75
_refine_ls_number_parameters 424
_refine_ls_number_reflns 6743
_refine_ls_number_restraints 0
_refine_ls_restrained_S_all 1.0507
_refine_ls_R_factor_all 0.0623
_refine_ls_R_factor_gt 0.0474
_refine_ls_shift/su_max 0.0003
_refine_ls_shift/su_mean 0.0000
_refine_ls_structure_factor_coef Fsqd
_refine_ls_weighting_details 'w=1/[\s^2^(Fo^2^)+(0.0639P)^2^+0.3555P] where P=(Fo^2^+2Fc^2^)/3'
_refine_ls_weighting_scheme calc
_refine_ls_wR_factor_gt 0.1190
_refine_ls_wR_factor_ref 0.1331
_reflns_Friedel_coverage 0.0
_reflns_limit_h_max 10
_reflns_limit_h_min -12
_reflns_limit_k_max 19
_reflns_limit_k_min 0
_reflns_limit_l_max 27
_reflns_limit_l_min -10
_reflns_number_gt 5182
_reflns_number_total 6743
_reflns_threshold_expression I>=2u(I)
_cod_data_source_file d2cc00303a2.cif
_cod_data_source_block YBK-0817_auto
_cod_depositor_comments 'Adding full bibliography for 7129758--7129760.cif.'
_cod_original_sg_symbol_Hall '-P 2ybc (x-z,y,z)'
_cod_database_code 7129760
_chemical_oxdiff_formula C20H26O1N1
_reflns_odcompleteness_completeness 99.94
_reflns_odcompleteness_iscentric 1
_reflns_odcompleteness_theta 66.97
_olex2_refinement_description
;
1. Fixed Uiso
 At 1.2 times of:
  All C(H) groups, All C(H,H) groups
2.a Ternary CH refined with riding coordinates:
 C30(H30)
2.b Secondary CH2 refined with riding coordinates:
 C7(H7a,H7b), C14(H14a,H14b), C15(H15a,H15b), C31(H31a,H31b), C38(H38a,H38b)
2.c Aromatic/amide H refined with riding coordinates:
 C23(H23), C22(H22), C21(H21), C20(H20), C19(H19), C28(H28), C27(H27),
 C26(H26), C25(H25), C37(H37), C36(H36), C35(H35), C34(H34), C33(H33), C44(H44),
  C43(H43), C42(H42), C41(H41), C40(H40), C5(H5), C6(H6), C1(H1), C2(H2),
 C3(H3), C12(H12), C13(H13), C8(H8), C9(H9), C10(H10)
;
_olex2_submission_special_instructions 'No special instructions were received'
_oxdiff_exptl_absorpt_empirical_details
;
Empirical correction (ABSPACK) includes:
- Absorption correction using spherical harmonics
- Frame scaling
;
_oxdiff_exptl_absorpt_empirical_full_max 1.359
_oxdiff_exptl_absorpt_empirical_full_min 0.652

loop_
_space_group_symop_id
_space_group_symop_operation_xyz
1 x,y,z
2 -x+1/2,y+1/2,-z+1/2
3 -x,-y,-z
4 x-1/2,-y-1/2,z-1/2

loop_
_atom_site_label
_atom_site_type_symbol
_atom_site_fract_x
_atom_site_fract_y
_atom_site_fract_z
_atom_site_U_iso_or_equiv
_atom_site_adp_type
_atom_site_occupancy
_atom_site_refinement_flags_posn
O1 O 0.50140(9) 0.70039(7) 0.70622(5) 0.0513(3) Uani 1.000000 .
N1 N 0.58915(12) 0.63659(8) 0.79912(6) 0.0497(3) Uani 1.000000 .
N2 N 0.91663(11) 0.66219(7) 0.61355(5) 0.0468(3) Uani 1.000000 .
C1 C 1.2263(2) 0.90622(13) 0.62241(12) 0.0845(6) Uani 1.000000 .
C2 C 1.25248(17) 0.83375(13) 0.65296(10) 0.0735(5) Uani 1.000000 .
C3 C 1.18843(16) 0.76108(11) 0.63528(8) 0.0590(4) Uani 1.000000 .
C4 C 1.09766(14) 0.75953(10) 0.58632(7) 0.0512(4) Uani 1.000000 .
C5 C 1.07367(19) 0.83296(13) 0.55521(9) 0.0740(5) Uani 1.000000 .
C6 C 1.1371(2) 0.90636(14) 0.57362(12) 0.0907(7) Uani 1.000000 .
C7 C 1.02356(15) 0.68041(11) 0.57002(7) 0.0563(4) Uani 1.000000 .
C8 C 1.1644(2) 0.39397(13) 0.66404(12) 0.0831(6) Uani 1.000000 .
C9 C 1.1039(2) 0.38941(12) 0.60694(11) 0.0761(5) Uani 1.000000 .
C10 C 1.01040(17) 0.44835(11) 0.58822(9) 0.0624(4) Uani 1.000000 .
C11 C 0.97473(15) 0.51296(10) 0.62614(7) 0.0526(4) Uani 1.000000 .
C12 C 1.03689(19) 0.51746(12) 0.68314(9) 0.0714(5) Uani 1.000000 .
C13 C 1.1312(2) 0.45870(14) 0.70194(11) 0.0863(6) Uani 1.000000 .
C14 C 0.86938(15) 0.57601(10) 0.60630(8) 0.0555(4) Uani 1.000000 .
C15 C 0.80111(14) 0.71983(10) 0.60417(7) 0.0485(3) Uani 1.000000 .
C16 C 0.71204(13) 0.72531(9) 0.65851(6) 0.0441(3) Uani 1.000000 .
C17 C 0.58445(13) 0.69558(9) 0.65737(6) 0.0451(3) Uani 1.000000 .
C18 C 0.50795(14) 0.65809(10) 0.60473(7) 0.0516(4) Uani 1.000000 .
C19 C 0.45479(18) 0.57861(12) 0.60938(10) 0.0716(5) Uani 1.000000 .
C20 C 0.3801(2) 0.54406(16) 0.56111(12) 0.0939(7) Uani 1.000000 .
C21 C 0.3560(2) 0.58844(18) 0.50895(11) 0.0949(8) Uani 1.000000 .
C22 C 0.4045(2) 0.66795(17) 0.50431(9) 0.0872(7) Uani 1.000000 .
C23 C 0.48070(17) 0.70274(13) 0.55190(8) 0.0664(5) Uani 1.000000 .
C24 C 0.76316(13) 0.76961(9) 0.71317(6) 0.0445(3) Uani 1.000000 .
C25 C 0.88343(15) 0.81625(10) 0.71528(7) 0.0525(4) Uani 1.000000 .
C26 C 0.92270(17) 0.86032(11) 0.76685(8) 0.0609(4) Uani 1.000000 .
C27 C 0.84287(18) 0.86003(12) 0.81747(8) 0.0662(4) Uani 1.000000 .
C28 C 0.72498(17) 0.81363(10) 0.81675(8) 0.0599(4) Uani 1.000000 .
C29 C 0.68515(14) 0.76800(9) 0.76574(7) 0.0472(3) Uani 1.000000 .
C30 C 0.56229(14) 0.71284(9) 0.76735(7) 0.0468(3) Uani 1.000000 .
C31 C 0.70979(16) 0.58925(10) 0.78251(7) 0.0553(4) Uani 1.000000 .
C32 C 0.77323(14) 0.54337(10) 0.83606(7) 0.0534(4) Uani 1.000000 .
C33 C 0.84216(16) 0.46973(10) 0.82659(9) 0.0630(4) Uani 1.000000 .
C34 C 0.9054(2) 0.42795(13) 0.87451(12) 0.0829(6) Uani 1.000000 .
C35 C 0.8991(2) 0.45865(19) 0.93209(13) 0.1008(8) Uani 1.000000 .
C36 C 0.8318(2) 0.5322(2) 0.94235(11) 0.1083(9) Uani 1.000000 .
C37 C 0.7693(2) 0.57468(15) 0.89426(9) 0.0818(6) Uani 1.000000 .
C38 C 0.47057(16) 0.58220(10) 0.80467(8) 0.0566(4) Uani 1.000000 .
C39 C 0.35229(15) 0.62270(9) 0.83501(7) 0.0517(4) Uani 1.000000 .
C40 C 0.23550(18) 0.64312(13) 0.80247(10) 0.0721(5) Uani 1.000000 .
C41 C 0.1247(2) 0.67594(16) 0.83179(15) 0.1037(8) Uani 1.000000 .
C42 C 0.1319(3) 0.68884(18) 0.89328(17) 0.1156(10) Uani 1.000000 .
C43 C 0.2473(3) 0.67036(17) 0.92542(12) 0.1025(8) Uani 1.000000 .
C44 C 0.3574(2) 0.63732(13) 0.89676(9) 0.0731(5) Uani 1.000000 .
H23 H 0.51390(17) 0.75666(13) 0.54832(8) 0.0797(5) Uiso 1.000000 R
H22 H 0.3862(2) 0.69867(17) 0.46911(9) 0.1046(8) Uiso 1.000000 R
H21 H 0.3067(2) 0.56468(18) 0.47655(11) 0.1139(9) Uiso 1.000000 R
H20 H 0.3462(2) 0.49026(16) 0.56431(12) 0.1126(9) Uiso 1.000000 R
H19 H 0.46926(18) 0.54827(12) 0.64506(10) 0.0859(6) Uiso 1.000000 R
H28 H 0.67148(17) 0.81293(10) 0.85092(8) 0.0719(5) Uiso 1.000000 R
H27 H 0.86852(18) 0.89092(12) 0.85175(8) 0.0794(5) Uiso 1.000000 R
H26 H 1.00356(17) 0.89044(11) 0.76751(8) 0.0730(5) Uiso 1.000000 R
H25 H 0.93781(15) 0.81759(10) 0.68141(7) 0.0629(4) Uiso 1.000000 R
H37 H 0.7245(2) 0.62456(15) 0.90133(9) 0.0982(7) Uiso 1.000000 R
H36 H 0.8283(2) 0.5535(2) 0.98165(11) 0.1300(11) Uiso 1.000000 R
H35 H 0.9402(2) 0.42993(19) 0.96451(13) 0.1209(9) Uiso 1.000000 R
H34 H 0.9524(2) 0.37881(13) 0.86747(12) 0.0994(7) Uiso 1.000000 R
H33 H 0.84593(16) 0.44808(10) 0.78741(9) 0.0756(5) Uiso 1.000000 R
H44 H 0.4363(2) 0.62471(13) 0.91941(9) 0.0877(6) Uiso 1.000000 R
H43 H 0.2524(3) 0.68000(17) 0.96717(12) 0.1230(10) Uiso 1.000000 R
H42 H 0.0573(3) 0.71036(18) 0.91298(17) 0.1387(12) Uiso 1.000000 R
H41 H 0.0455(2) 0.68919(16) 0.80959(15) 0.1245(10) Uiso 1.000000 R
H40 H 0.23062(18) 0.63490(13) 0.76054(10) 0.0865(6) Uiso 1.000000 R
H5 H 1.01415(19) 0.83328(13) 0.52143(9) 0.0888(6) Uiso 1.000000 R
H6 H 1.1188(2) 0.95560(14) 0.55265(12) 0.1088(8) Uiso 1.000000 R
H1 H 1.2690(2) 0.95527(13) 0.63483(12) 0.1014(8) Uiso 1.000000 R
H2 H 1.31412(17) 0.83345(13) 0.68598(10) 0.0882(6) Uiso 1.000000 R
H3 H 1.20681(16) 0.71229(11) 0.65678(8) 0.0708(5) Uiso 1.000000 R
H12 H 1.01490(19) 0.56067(12) 0.70923(9) 0.0857(6) Uiso 1.000000 R
H13 H 1.1728(2) 0.46273(14) 0.74045(11) 0.1036(7) Uiso 1.000000 R
H8 H 1.2270(2) 0.35381(13) 0.67701(12) 0.0997(7) Uiso 1.000000 R
H9 H 1.1263(2) 0.34629(12) 0.58086(11) 0.0913(6) Uiso 1.000000 R
H10 H 0.97036(17) 0.44476(11) 0.54937(9) 0.0749(5) Uiso 1.000000 R
H7a H 1.08795(15) 0.63465(11) 0.56979(7) 0.0676(5) Uiso 1.000000 R
H7b H 0.98275(15) 0.68545(11) 0.52939(7) 0.0676(5) Uiso 1.000000 R
H14a H 0.78866(15) 0.56821(10) 0.62996(8) 0.0667(5) Uiso 1.000000 R
H14b H 0.84401(15) 0.56641(10) 0.56384(8) 0.0667(5) Uiso 1.000000 R
H15a H 0.83596(14) 0.77482(10) 0.59522(7) 0.0582(4) Uiso 1.000000 R
H15b H 0.74639(14) 0.70155(10) 0.56914(7) 0.0582(4) Uiso 1.000000 R
H30 H 0.49454(14) 0.74280(9) 0.79073(7) 0.0562(4) Uiso 1.000000 R
H31a H 0.68440(16) 0.54956(10) 0.75087(7) 0.0663(5) Uiso 1.000000 R
H31b H 0.77640(16) 0.62702(10) 0.76615(7) 0.0663(5) Uiso 1.000000 R
H38a H 0.44087(16) 0.56390(10) 0.76431(8) 0.0680(5) Uiso 1.000000 R
H38b H 0.49772(16) 0.53322(10) 0.82784(8) 0.0680(5) Uiso 1.000000 R

loop_
_atom_site_aniso_label
_atom_site_aniso_U_11
_atom_site_aniso_U_22
_atom_site_aniso_U_33
_atom_site_aniso_U_12
_atom_site_aniso_U_13
_atom_site_aniso_U_23
O1 0.0392(5) 0.0641(6) 0.0509(6) 0.0028(4) 0.0043(4) -0.0004(5)
N1 0.0465(6) 0.0465(6) 0.0563(7) 0.0047(5) 0.0066(5) 0.0028(6)
N2 0.0403(6) 0.0483(7) 0.0522(7) -0.0023(5) 0.0073(5) -0.0073(5)
C1 0.0641(11) 0.0641(12) 0.1255(19) -0.0103(9) 0.0059(12) -0.0117(12)
C2 0.0516(9) 0.0755(12) 0.0928(14) 0.0000(8) -0.0068(9) -0.0165(11)
C3 0.0497(8) 0.0587(9) 0.0684(10) 0.0048(7) 0.0001(7) -0.0012(8)
C4 0.0416(7) 0.0621(9) 0.0505(8) -0.0018(6) 0.0108(6) 0.0002(7)
C5 0.0688(11) 0.0856(13) 0.0674(11) -0.0118(10) -0.0013(9) 0.0208(10)
C6 0.0866(14) 0.0701(13) 0.1155(18) -0.0094(11) 0.0062(13) 0.0293(12)
C7 0.0483(8) 0.0676(10) 0.0537(9) -0.0043(7) 0.0119(7) -0.0107(7)
C8 0.0719(12) 0.0607(11) 0.1165(18) 0.0082(9) 0.0020(12) 0.0170(12)
C9 0.0752(12) 0.0561(10) 0.0975(15) 0.0073(9) 0.0106(11) -0.0088(10)
C10 0.0612(9) 0.0556(9) 0.0707(11) -0.0018(7) 0.0064(8) -0.0110(8)
C11 0.0474(8) 0.0499(8) 0.0608(9) -0.0058(6) 0.0071(7) -0.0053(7)
C12 0.0789(12) 0.0703(12) 0.0649(11) 0.0063(9) -0.0014(9) -0.0086(9)
C13 0.0943(14) 0.0822(14) 0.0814(14) 0.0051(12) -0.0157(11) 0.0064(12)
C14 0.0463(8) 0.0531(9) 0.0673(10) -0.0046(6) 0.0028(7) -0.0121(7)
C15 0.0436(7) 0.0530(8) 0.0490(8) -0.0014(6) 0.0042(6) -0.0010(6)
C16 0.0411(7) 0.0428(7) 0.0484(8) 0.0017(6) 0.0034(6) -0.0009(6)
C17 0.0419(7) 0.0462(7) 0.0472(8) 0.0047(6) 0.0034(6) 0.0002(6)
C18 0.0385(7) 0.0617(9) 0.0547(9) -0.0007(6) 0.0040(6) -0.0067(7)
C19 0.0680(11) 0.0699(11) 0.0771(12) -0.0170(9) 0.0061(9) -0.0068(10)
C20 0.0820(14) 0.0953(16) 0.1048(18) -0.0403(12) 0.0117(12) -0.0281(14)
C21 0.0669(12) 0.140(2) 0.0777(15) -0.0347(13) 0.0026(10) -0.0345(15)
C22 0.0700(12) 0.129(2) 0.0618(11) -0.0153(12) -0.0096(9) -0.0076(12)
C23 0.0598(9) 0.0822(12) 0.0568(10) -0.0081(9) -0.0067(7) -0.0025(9)
C24 0.0416(7) 0.0417(7) 0.0500(8) 0.0044(5) 0.0009(6) -0.0007(6)
C25 0.0470(8) 0.0528(8) 0.0577(9) -0.0005(6) 0.0032(6) -0.0010(7)
C26 0.0541(9) 0.0581(9) 0.0700(10) -0.0075(7) -0.0047(7) -0.0050(8)
C27 0.0740(11) 0.0644(10) 0.0597(10) -0.0070(9) -0.0043(8) -0.0141(8)
C28 0.0676(10) 0.0588(9) 0.0537(9) 0.0011(8) 0.0081(7) -0.0076(7)
C29 0.0475(7) 0.0431(7) 0.0510(8) 0.0062(6) 0.0031(6) -0.0007(6)
C30 0.0455(7) 0.0478(8) 0.0475(8) 0.0072(6) 0.0071(6) -0.0013(6)
C31 0.0553(8) 0.0530(9) 0.0579(9) 0.0123(7) 0.0085(7) 0.0029(7)
C32 0.0444(7) 0.0547(8) 0.0612(9) 0.0014(6) 0.0015(6) 0.0042(7)
C33 0.0543(9) 0.0514(9) 0.0828(12) 0.0005(7) -0.0067(8) 0.0037(8)
C34 0.0681(11) 0.0630(11) 0.1156(18) 0.0005(9) -0.0265(11) 0.0191(12)
C35 0.0804(14) 0.122(2) 0.0981(18) 0.0030(14) -0.0293(13) 0.0361(16)
C36 0.0862(15) 0.170(3) 0.0674(14) 0.0182(17) -0.0161(11) 0.0018(16)
C37 0.0715(12) 0.1054(16) 0.0680(12) 0.0222(11) -0.0059(9) -0.0084(11)
C38 0.0586(9) 0.0496(8) 0.0620(10) -0.0025(7) 0.0075(7) -0.0008(7)
C39 0.0488(8) 0.0489(8) 0.0575(9) -0.0081(6) 0.0043(6) 0.0001(7)
C40 0.0598(10) 0.0737(12) 0.0822(13) -0.0014(9) -0.0071(9) 0.0009(10)
C41 0.0534(12) 0.0965(17) 0.161(3) 0.0067(11) -0.0029(14) -0.0039(17)
C42 0.0734(15) 0.112(2) 0.164(3) -0.0063(14) 0.0499(17) -0.0407(19)
C43 0.0968(17) 0.121(2) 0.0922(17) -0.0233(15) 0.0396(14) -0.0335(15)
C44 0.0699(11) 0.0894(13) 0.0604(10) -0.0109(10) 0.0073(8) -0.0087(10)

loop_
_atom_type_symbol
_atom_type_scat_dispersion_real
_atom_type_scat_dispersion_imag
_atom_type_scat_Cromer_Mann_a1
_atom_type_scat_Cromer_Mann_a2
_atom_type_scat_Cromer_Mann_a3
_atom_type_scat_Cromer_Mann_a4
_atom_type_scat_Cromer_Mann_b1
_atom_type_scat_Cromer_Mann_b2
_atom_type_scat_Cromer_Mann_b3
_atom_type_scat_Cromer_Mann_b4
_atom_type_scat_Cromer_Mann_c
_atom_type_scat_source
_atom_type_scat_dispersion_source
H 0.00000 0.00000 0.49300 0.32291 0.14019 0.04081 10.51090 26.12570 3.14236 57.79970 0.0030380000826 'International Tables Volume C Table 6.1.1.4 (pp. 500-502)' 'Henke, Gullikson and Davis, At. Data and Nucl. Data Tables, 1993, 54, 2'
C 0.01920 0.00962 2.31000 1.02000 1.58860 0.86500 20.84390 10.20750 0.56870 51.65120 0.215599998832 'International Tables Volume C Table 6.1.1.4 (pp. 500-502)' 'Henke, Gullikson and Davis, At. Data and Nucl. Data Tables, 1993, 54, 2'
O 0.05239 0.03377 3.04850 2.28680 1.54630 0.86700 13.27710 5.70110 0.32390 32.90890 0.250800013542 'International Tables Volume C Table 6.1.1.4 (pp. 500-502)' 'Henke, Gullikson and Davis, At. Data and Nucl. Data Tables, 1993, 54, 2'
N 0.03256 0.01839 12.21260 3.13220 2.01250 1.16630 0.00570 9.89330 28.99750 0.58260 -11.5290002823 'International Tables Volume C Table 6.1.1.4 (pp. 500-502)' 'Henke, Gullikson and Davis, At. Data and Nucl. Data Tables, 1993, 54, 2'

loop_
_geom_angle_atom_site_label_1
_geom_angle_atom_site_label_2
_geom_angle_atom_site_label_3
_geom_angle
_geom_angle_site_symmetry_1
_geom_angle_site_symmetry_3
_geom_angle_publ_flag
C30 O1 C17 119.27(10) . . ?
C31 N1 C30 117.49(11) . . ?
C38 N1 C30 114.64(12) . . ?
C38 N1 C31 111.30(12) . . ?
C14 N2 C7 110.30(11) . . ?
C15 N2 C7 110.27(12) . . ?
C15 N2 C14 109.77(11) . . ?
C6 C1 C2 119.67(19) . . ?
C3 C2 C1 120.52(19) . . ?
C4 C3 C2 121.01(17) . . ?
C5 C4 C3 117.90(16) . . ?
C7 C4 C3 119.92(15) . . ?
C7 C4 C5 122.12(15) . . ?
C6 C5 C4 120.94(18) . . ?
C5 C6 C1 119.9(2) . . ?
C4 C7 N2 111.33(12) . . ?
C13 C8 C9 119.27(19) . . ?
C10 C9 C8 120.18(18) . . ?
C11 C10 C9 121.15(18) . . ?
C12 C11 C10 118.25(16) . . ?
C14 C11 C10 121.12(15) . . ?
C14 C11 C12 120.62(15) . . ?
C13 C12 C11 120.74(18) . . ?
C12 C13 C8 120.4(2) . . ?
C11 C14 N2 113.08(12) . . ?
C16 C15 N2 112.98(12) . . ?
C17 C16 C15 122.09(13) . . ?
C24 C16 C15 118.94(12) . . ?
C24 C16 C17 118.84(12) . . ?
C16 C17 O1 123.01(13) . . ?
C18 C17 O1 109.45(11) . . ?
C18 C17 C16 127.45(13) . . ?
C19 C18 C17 119.93(16) . . ?
C23 C18 C17 121.46(15) . . ?
C23 C18 C19 118.48(16) . . ?
C20 C19 C18 120.3(2) . . ?
C21 C20 C19 120.4(2) . . ?
C22 C21 C20 120.0(2) . . ?
C23 C22 C21 120.1(2) . . ?
C22 C23 C18 120.6(2) . . ?
C25 C24 C16 123.55(13) . . ?
C29 C24 C16 118.73(12) . . ?
C29 C24 C25 117.68(13) . . ?
C26 C25 C24 121.05(14) . . ?
C27 C26 C25 120.53(15) . . ?
C28 C27 C26 119.46(16) . . ?
C29 C28 C27 120.76(15) . . ?
C28 C29 C24 120.48(14) . . ?
C30 C29 C24 119.38(13) . . ?
C30 C29 C28 120.05(13) . . ?
N1 C30 O1 113.17(12) . . ?
C29 C30 O1 111.36(11) . . ?
C29 C30 N1 112.46(12) . . ?
C32 C31 N1 112.19(13) . . ?
C33 C32 C31 119.59(15) . . ?
C37 C32 C31 121.57(16) . . ?
C37 C32 C33 118.78(17) . . ?
C34 C33 C32 120.84(19) . . ?
C35 C34 C33 120.0(2) . . ?
C36 C35 C34 120.0(2) . . ?
C37 C36 C35 120.1(2) . . ?
C36 C37 C32 120.3(2) . . ?
C39 C38 N1 113.97(13) . . ?
C40 C39 C38 121.14(16) . . ?
C44 C39 C38 120.39(16) . . ?
C44 C39 C40 118.43(17) . . ?
C41 C40 C39 120.3(2) . . ?
C42 C41 C40 120.0(2) . . ?
C43 C42 C41 120.0(2) . . ?
C44 C43 C42 120.4(2) . . ?
C43 C44 C39 120.9(2) . . ?

loop_
_geom_bond_atom_site_label_1
_geom_bond_atom_site_label_2
_geom_bond_distance
_geom_bond_site_symmetry_2
_geom_bond_publ_flag
O1 C17 1.3708(16) . ?
O1 C30 1.4662(18) . ?
N1 C30 1.4303(19) . ?
N1 C31 1.4643(18) . ?
N1 C38 1.4645(19) . ?
N2 C7 1.4725(18) . ?
N2 C14 1.4675(19) . ?
N2 C15 1.4742(18) . ?
C1 C2 1.364(3) . ?
C1 C6 1.362(3) . ?
C2 C3 1.376(2) . ?
C3 C4 1.375(2) . ?
C4 C5 1.380(2) . ?
C4 C7 1.503(2) . ?
C5 C6 1.388(3) . ?
C8 C9 1.372(3) . ?
C8 C13 1.378(3) . ?
C9 C10 1.373(3) . ?
C10 C11 1.383(2) . ?
C11 C12 1.377(2) . ?
C11 C14 1.503(2) . ?
C12 C13 1.377(3) . ?
C15 C16 1.5050(19) . ?
C16 C17 1.3409(19) . ?
C16 C24 1.470(2) . ?
C17 C18 1.486(2) . ?
C18 C19 1.385(2) . ?
C18 C23 1.383(2) . ?
C19 C20 1.386(3) . ?
C20 C21 1.364(3) . ?
C21 C22 1.368(3) . ?
C22 C23 1.384(3) . ?
C24 C25 1.399(2) . ?
C24 C29 1.4065(19) . ?
C25 C26 1.380(2) . ?
C26 C27 1.381(2) . ?
C27 C28 1.377(2) . ?
C28 C29 1.385(2) . ?
C29 C30 1.499(2) . ?
C31 C32 1.506(2) . ?
C32 C33 1.382(2) . ?
C32 C37 1.375(3) . ?
C33 C34 1.380(3) . ?
C34 C35 1.361(3) . ?
C35 C36 1.377(4) . ?
C36 C37 1.384(3) . ?
C38 C39 1.506(2) . ?
C39 C40 1.372(2) . ?
C39 C44 1.376(2) . ?
C40 C41 1.386(3) . ?
C41 C42 1.366(4) . ?
C42 C43 1.349(4) . ?
C43 C44 1.375(3) . ?

loop_
_geom_torsion_atom_site_label_1
_geom_torsion_atom_site_label_2
_geom_torsion_atom_site_label_3
_geom_torsion_atom_site_label_4
_geom_torsion
_geom_torsion_site_symmetry_1
_geom_torsion_site_symmetry_2
_geom_torsion_site_symmetry_3
_geom_torsion_site_symmetry_4
_geom_torsion_publ_flag
O1 C17 C16 C15 -179.60(13) . . . . ?
O1 C17 C16 C24 -3.79(16) . . . . ?
O1 C17 C18 C19 -60.11(14) . . . . ?
O1 C17 C18 C23 115.77(13) . . . . ?
O1 C30 N1 C31 77.91(13) . . . . ?
O1 C30 N1 C38 -55.65(13) . . . . ?
O1 C30 C29 C24 -28.80(13) . . . . ?
O1 C30 C29 C28 154.44(12) . . . . ?
N1 C30 C29 C24 99.44(13) . . . . ?
N1 C30 C29 C28 -77.33(14) . . . . ?
N1 C31 C32 C33 150.38(13) . . . . ?
N1 C31 C32 C37 -32.36(18) . . . . ?
N1 C38 C39 C40 109.27(16) . . . . ?
N1 C38 C39 C44 -73.10(17) . . . . ?
N2 C7 C4 C3 73.64(15) . . . . ?
N2 C7 C4 C5 -103.50(16) . . . . ?
N2 C14 C11 C10 -128.07(14) . . . . ?
N2 C14 C11 C12 52.91(17) . . . . ?
N2 C15 C16 C17 -111.55(13) . . . . ?
N2 C15 C16 C24 72.65(13) . . . . ?
C1 C2 C3 C4 0.5(2) . . . . ?
C1 C6 C5 C4 1.1(3) . . . . ?
C2 C3 C4 C5 0.5(2) . . . . ?
C2 C3 C4 C7 -176.76(15) . . . . ?
C3 C4 C5 C6 -1.31(19) . . . . ?
C8 C9 C10 C11 -0.3(2) . . . . ?
C8 C13 C12 C11 -0.4(3) . . . . ?
C9 C10 C11 C12 0.9(2) . . . . ?
C9 C10 C11 C14 -178.18(16) . . . . ?
C10 C11 C12 C13 -0.51(19) . . . . ?
C15 C16 C17 C18 -3.50(18) . . . . ?
C15 C16 C24 C25 8.31(16) . . . . ?
C15 C16 C24 C29 -174.17(13) . . . . ?
C16 C17 C18 C19 123.36(17) . . . . ?
C16 C17 C18 C23 -60.77(18) . . . . ?
C16 C24 C25 C26 176.41(15) . . . . ?
C16 C24 C29 C28 -175.52(14) . . . . ?
C16 C24 C29 C30 7.73(15) . . . . ?
C17 C18 C19 C20 178.22(16) . . . . ?
C17 C18 C23 C22 -177.32(16) . . . . ?
C18 C19 C20 C21 -1.2(2) . . . . ?
C18 C23 C22 C21 -0.5(2) . . . . ?
C19 C20 C21 C22 -0.7(3) . . . . ?
C20 C21 C22 C23 1.5(3) . . . . ?
C24 C25 C26 C27 -0.73(18) . . . . ?
C24 C29 C28 C27 -1.32(18) . . . . ?
C25 C26 C27 C28 1.6(2) . . . . ?
C26 C27 C28 C29 -0.6(2) . . . . ?
C27 C28 C29 C30 175.41(15) . . . . ?
C31 C32 C33 C34 177.65(16) . . . . ?
C31 C32 C37 C36 -178.2(2) . . . . ?
C32 C33 C34 C35 0.8(2) . . . . ?
C32 C37 C36 C35 0.4(3) . . . . ?
C33 C34 C35 C36 -1.3(2) . . . . ?
C34 C35 C36 C37 0.7(3) . . . . ?
C38 C39 C40 C41 176.26(19) . . . . ?
C38 C39 C44 C43 -176.65(19) . . . . ?
C39 C40 C41 C42 0.6(2) . . . . ?
C39 C44 C43 C42 0.1(3) . . . . ?
C40 C41 C42 C43 0.6(3) . . . . ?
C41 C42 C43 C44 -1.0(3) . . . . ?
